data_8105870
loop_
_publ_author_name
'Li, Wenjun'
'Mai, Si Lang Jiu'

_publ_section_title
;
 Crystal structure of
 poly[diaqua-(\m8-1,1&#x2032;:2&#x2032;,1&#x2032;&#x2032;-terphenyl-3,3&#x2032;&#x2032;,4&#x2032;,5&#x2032;-tetracarboxylato-\k8
 O 1:O 2:O 3:O 4:O 5:O 6:O 7:O 8)dicopper(II)], C22H14Cu2O10
;
_journal_issue 5
_journal_name_full 'Zeitschrift f\"ur Kristallographie - New Crystal Structures'
_journal_page_first 849
_journal_page_last 850
_journal_paper_doi 10.1515/ncrs-2019-0004
_journal_volume 234
_journal_year 2019
_chemical_formula_moiety 'C11 H7 Cu O5'
_chemical_formula_sum 'C11 H7 Cu O5'
_chemical_formula_weight 282.71
_space_group_crystal_system orthorhombic
_space_group_IT_number 56
_space_group_name_Hall '-P 2ab 2ac'
_space_group_name_H-M_alt 'P c c n'
_atom_sites_solution_hydrogens mixed
_cell_angle_alpha 90
_cell_angle_beta 90
_cell_angle_gamma 90
_cell_formula_units_Z 8
_cell_length_a 8.7989(3)
_cell_length_b 10.4284(3)
_cell_length_c 23.6873(6)
_cell_measurement_reflns_used 2125
_cell_measurement_temperature 293(2)
_cell_measurement_theta_max 26.3045
_cell_measurement_theta_min 3.0230
_cell_volume 2173.51(11)
_computing_cell_refinement
;
CrysAlisPro, Agilent Technologies,
Version 1.171.35.21 (release 20-01-2012 CrysAlis171 .NET)
(compiled Jan 23 2012,18:06:46)
;
_computing_data_collection
;
CrysAlisPro, Agilent Technologies,
Version 1.171.35.21 (release 20-01-2012 CrysAlis171 .NET)
(compiled Jan 23 2012,18:06:46)
;
_computing_data_reduction
;
CrysAlisPro, Agilent Technologies,
Version 1.171.35.21 (release 20-01-2012 CrysAlis171 .NET)
(compiled Jan 23 2012,18:06:46)
;
_computing_molecular_graphics 'Olex2 (Dolomanov et al., 2009)'
_computing_publication_material 'Olex2 (Dolomanov et al., 2009)'
_computing_structure_refinement 'XL (Sheldrick, 2008)'
_diffrn_ambient_temperature 293(2)
_diffrn_detector_area_resol_mean 16.2542
_diffrn_measured_fraction_theta_full 0.998
_diffrn_measured_fraction_theta_max 0.998
_diffrn_measurement_details
;
#__ type_ start__ end____ width___ exp.time_
  1 omega   34.00   80.00   1.0000   10.0000
omega____ theta____ kappa____ phi______ frames
    -       18.2642 -132.0000 -106.0000 46

#__ type_ start__ end____ width___ exp.time_
  2 omega  -42.00   28.00   1.0000   10.0000
omega____ theta____ kappa____ phi______ frames
    -       18.2642  -57.0000   90.0000 70

#__ type_ start__ end____ width___ exp.time_
  3 omega   43.00   80.00   1.0000   10.0000
omega____ theta____ kappa____ phi______ frames
    -       18.2642   57.0000    0.0000 37

#__ type_ start__ end____ width___ exp.time_
  4 omega  -90.00  -64.00   1.0000   10.0000
omega____ theta____ kappa____ phi______ frames
    -      -18.8892  -37.0000 -180.0000 26
;
_diffrn_measurement_device_type 'Xcalibur, Eos, Gemini'
_diffrn_measurement_method '\w scans'
_diffrn_orient_matrix_UB_11 -0.0763656000
_diffrn_orient_matrix_UB_12 0.0208825000
_diffrn_orient_matrix_UB_13 -0.0025728000
_diffrn_orient_matrix_UB_21 -0.0249429000
_diffrn_orient_matrix_UB_22 -0.0647850000
_diffrn_orient_matrix_UB_23 -0.0000173000
_diffrn_orient_matrix_UB_31 -0.0066440000
_diffrn_orient_matrix_UB_32 0.0018679000
_diffrn_orient_matrix_UB_33 0.0298005000
_diffrn_radiation_monochromator graphite
_diffrn_radiation_type MoK\a
_diffrn_radiation_wavelength 0.71073
_diffrn_reflns_av_R_equivalents 0.0440
_diffrn_reflns_av_unetI/netI 0.0532
_diffrn_reflns_Laue_measured_fraction_full 0.998
_diffrn_reflns_Laue_measured_fraction_max 0.998
_diffrn_reflns_limit_h_max 10
_diffrn_reflns_limit_h_min -10
_diffrn_reflns_limit_k_max 8
_diffrn_reflns_limit_k_min -13
_diffrn_reflns_limit_l_max 29
_diffrn_reflns_limit_l_min -24
_diffrn_reflns_number 6566
_diffrn_reflns_point_group_measured_fraction_full 0.998
_diffrn_reflns_point_group_measured_fraction_max 0.998
_diffrn_reflns_theta_full 25.242
_diffrn_reflns_theta_max 26.361
_diffrn_reflns_theta_min 3.029
_diffrn_source 'Enhance (Mo) X-ray Source'
_exptl_absorpt_coefficient_mu 2.015
_exptl_absorpt_correction_T_max 1.00000
_exptl_absorpt_correction_T_min 0.91984
_exptl_absorpt_correction_type multi-scan
_exptl_absorpt_process_details
;
CrysAlisPro, Agilent Technologies,
Version 1.171.35.21 (release 20-01-2012 CrysAlis171 .NET)
(compiled Jan 23 2012,18:06:46)
Empirical absorption correction using spherical harmonics,
 implemented in SCALE3 ABSPACK scaling algorithm.
;
_exptl_crystal_colour blue
_exptl_crystal_colour_primary blue
_exptl_crystal_density_diffrn 1.728
_exptl_crystal_description block
_exptl_crystal_F_000 1136
_exptl_crystal_size_max 0.28
_exptl_crystal_size_mid 0.26
_exptl_crystal_size_min 0.14
_refine_diff_density_max 0.620
_refine_diff_density_min -0.477
_refine_diff_density_rms 0.100
_refine_ls_extinction_coef .
_refine_ls_extinction_method none
_refine_ls_goodness_of_fit_ref 1.059
_refine_ls_hydrogen_treatment constr
_refine_ls_matrix_type full
_refine_ls_number_parameters 155
_refine_ls_number_reflns 2219
_refine_ls_number_restraints 0
_refine_ls_restrained_S_all 1.059
_refine_ls_R_factor_all 0.0580
_refine_ls_R_factor_gt 0.0398
_refine_ls_shift/su_max 0.000
_refine_ls_shift/su_mean 0.000
_refine_ls_structure_factor_coef Fsqd
_refine_ls_weighting_details 'w=1/[\s^2^(Fo^2^)+(0.0336P)^2^+2.9478P] where P=(Fo^2^+2Fc^2^)/3'
_refine_ls_weighting_scheme calc
_refine_ls_wR_factor_gt 0.0878
_refine_ls_wR_factor_ref 0.0969
_reflns_Friedel_coverage 0.000
_reflns_Friedel_fraction_full .
_reflns_Friedel_fraction_max .
_reflns_number_gt 1741
_reflns_number_total 2219
_reflns_threshold_expression 'I > 2\s(I)'
_cod_data_source_file suppl_ncrs-2019-0004_suppl.cif
_cod_data_source_block 1
_cod_database_code 8105870
_chemical_oxdiff_formula 'C H O N Cu'
_chemical_oxdiff_usercomment HJY8.30-18
_shelx_space_group_comment
;
The symmetry employed for this shelxl refinement is uniquely defined
by the following loop, which should always be used as a source of
symmetry information in preference to the above space-group names.
They are only intended as comments.
;
_shelx_estimated_absorpt_t_max 0.766
_shelx_estimated_absorpt_t_min 0.602
_reflns_odcompleteness_completeness 99.61
_reflns_odcompleteness_iscentric 1
_reflns_odcompleteness_theta 26.32
_olex2_refinement_description
;
1. Fixed Uiso
 At 1.2 times of:
  All C(H) groups
 At 1.5 times of:
  All O(H,H) groups
2.a Rotating group:
 O5(H5A,H5B)
2.b Aromatic/amide H refined with riding coordinates:
 C3(H3), C4(H4), C5(H5), C7(H7), C9(H9)
;
_olex2_submission_special_instructions 'No special instructions were received'
_publcif_funding_html
;
;

loop_
_space_group_symop_operation_xyz
'x, y, z'
'-x+1/2, -y+1/2, z'
'-x, y+1/2, -z+1/2'
'x+1/2, -y, -z+1/2'
'-x, -y, -z'
'x-1/2, y-1/2, -z'
'x, -y-1/2, z-1/2'
'-x-1/2, y, z-1/2'

loop_
_atom_site_label
_atom_site_type_symbol
_atom_site_fract_x
_atom_site_fract_y
_atom_site_fract_z
_atom_site_U_iso_or_equiv
_atom_site_adp_type
_atom_site_occupancy
_atom_site_site_symmetry_order
_atom_site_calc_flag
_atom_site_refinement_flags_posn
_atom_site_refinement_flags_adp
_atom_site_refinement_flags_occupancy
_atom_site_disorder_assembly
_atom_site_disorder_group
Cu1 Cu 0.36434(5) 0.53884(4) 0.51534(2) 0.01473(15) Uani 1 1 d . . . . .
O1 O 0.3822(3) 0.4180(3) 0.57738(11) 0.0276(7) Uani 1 1 d . . . . .
O2 O 0.6056(3) 0.3429(3) 0.54747(10) 0.0267(6) Uani 1 1 d . . . . .
O3 O 0.5303(3) 0.1645(2) 0.93535(10) 0.0248(6) Uani 1 1 d . . . . .
O4 O 0.2991(3) 0.0977(3) 0.96167(10) 0.0257(6) Uani 1 1 d . . . . .
O5 O 0.1285(3) 0.5826(3) 0.53362(15) 0.0440(8) Uani 1 1 d . . . . .
H5A H 0.0726 0.5675 0.5043 0.066 Uiso 1 1 d GR . . . .
H5B H 0.1184 0.6642 0.5388 0.066 Uiso 1 1 d GR . . . .
C1 C 0.4946(5) 0.3450(3) 0.58138(13) 0.0186(8) Uani 1 1 d . . . . .
C2 C 0.4991(4) 0.2538(3) 0.62973(14) 0.0192(8) Uani 1 1 d . . . . .
C3 C 0.5795(5) 0.1412(4) 0.62559(16) 0.0311(10) Uani 1 1 d . . . . .
H3 H 0.6368 0.1237 0.5935 0.037 Uiso 1 1 calc R . . . .
C4 C 0.5741(6) 0.0540(4) 0.66967(17) 0.0382(12) Uani 1 1 d . . . . .
H4 H 0.6278 -0.0226 0.6670 0.046 Uiso 1 1 calc R . . . .
C5 C 0.4895(5) 0.0799(4) 0.71766(15) 0.0291(10) Uani 1 1 d . . . . .
H5 H 0.4850 0.0198 0.7466 0.035 Uiso 1 1 calc R . . . .
C6 C 0.4117(4) 0.1948(3) 0.72284(14) 0.0185(8) Uani 1 1 d . . . . .
C7 C 0.4164(4) 0.2812(3) 0.67845(14) 0.0168(8) Uani 1 1 d . . . . .
H7 H 0.3638 0.3583 0.6812 0.020 Uiso 1 1 calc R . . . .
C8 C 0.3217(4) 0.2223(3) 0.77532(13) 0.0176(8) Uani 1 1 d . . . . .
C9 C 0.3895(4) 0.1916(3) 0.82716(13) 0.0174(8) Uani 1 1 d . . . . .
H9 H 0.4842 0.1521 0.8273 0.021 Uiso 1 1 calc R . . . .
C10 C 0.3194(4) 0.2185(3) 0.87837(13) 0.0149(7) Uani 1 1 d . . . . .
C11 C 0.3884(4) 0.1579(3) 0.93014(14) 0.0171(8) Uani 1 1 d . . . . .

loop_
_atom_site_aniso_label
_atom_site_aniso_U_11
_atom_site_aniso_U_22
_atom_site_aniso_U_33
_atom_site_aniso_U_23
_atom_site_aniso_U_13
_atom_site_aniso_U_12
Cu1 0.0184(3) 0.0169(2) 0.0089(2) 0.00033(16) -0.00004(17) 0.0011(2)
O1 0.0338(17) 0.0290(14) 0.0199(13) 0.0110(11) 0.0086(12) 0.0128(14)
O2 0.0301(17) 0.0331(15) 0.0169(13) 0.0131(11) 0.0052(12) 0.0061(13)
O3 0.0238(16) 0.0288(15) 0.0217(14) 0.0083(11) -0.0056(12) -0.0023(13)
O4 0.0249(16) 0.0297(15) 0.0227(13) 0.0126(12) 0.0021(12) 0.0014(13)
O5 0.0278(18) 0.0367(17) 0.068(2) -0.0116(16) 0.0033(16) 0.0072(15)
C1 0.028(2) 0.0185(19) 0.0093(16) 0.0001(14) 0.0016(15) -0.0022(18)
C2 0.022(2) 0.0217(18) 0.0138(17) 0.0040(14) 0.0026(15) -0.0017(17)
C3 0.042(3) 0.034(2) 0.0177(19) 0.0035(17) 0.0132(18) 0.011(2)
C4 0.052(3) 0.033(2) 0.030(2) 0.0074(18) 0.015(2) 0.025(2)
C5 0.047(3) 0.025(2) 0.0155(18) 0.0092(16) 0.0105(18) 0.015(2)
C6 0.024(2) 0.0203(18) 0.0116(16) 0.0006(13) 0.0024(15) 0.0050(16)
C7 0.019(2) 0.0161(17) 0.0150(16) 0.0009(14) 0.0005(15) 0.0007(16)
C8 0.029(2) 0.0141(17) 0.0099(15) 0.0021(13) 0.0042(15) 0.0026(15)
C9 0.020(2) 0.0167(17) 0.0160(17) 0.0018(14) 0.0013(15) 0.0023(16)
C10 0.0217(19) 0.0124(17) 0.0107(15) -0.0006(13) -0.0033(14) -0.0028(14)
C11 0.024(2) 0.0149(17) 0.0129(16) -0.0030(13) 0.0005(15) 0.0003(17)

loop_
_atom_type_symbol
_atom_type_description
_atom_type_scat_dispersion_real
_atom_type_scat_dispersion_imag
_atom_type_scat_source
C C 0.0033 0.0016 'International Tables Vol C Tables 4.2.6.8 and 6.1.1.4'
H H 0.0000 0.0000 'International Tables Vol C Tables 4.2.6.8 and 6.1.1.4'
Cu Cu 0.3201 1.2651 'International Tables Vol C Tables 4.2.6.8 and 6.1.1.4'
O O 0.0106 0.0060 'International Tables Vol C Tables 4.2.6.8 and 6.1.1.4'

loop_
_geom_angle_atom_site_label_1
_geom_angle_atom_site_label_2
_geom_angle_atom_site_label_3
_geom_angle
_geom_angle_site_symmetry_1
_geom_angle_site_symmetry_3
O1 Cu1 Cu1 86.31(8) . 5_666
O1 Cu1 O2 167.53(12) . 5_666
O1 Cu1 O3 86.86(11) . 3_656
O1 Cu1 O4 92.43(12) . 7_565
O1 Cu1 O5 93.60(12) . .
O2 Cu1 Cu1 81.99(8) 5_666 5_666
O2 Cu1 O3 88.16(11) 5_666 3_656
O2 Cu1 O4 90.26(11) 5_666 7_565
O2 Cu1 O5 98.57(12) 5_666 .
O3 Cu1 Cu1 86.67(8) 3_656 5_666
O3 Cu1 O4 168.90(12) 3_656 7_565
O3 Cu1 O5 100.97(12) 3_656 .
O4 Cu1 Cu1 82.24(8) 7_565 5_666
O4 Cu1 O5 90.13(12) 7_565 .
O5 Cu1 Cu1 172.35(9) . 5_666
C1 O1 Cu1 121.0(2) . .
C1 O2 Cu1 125.3(2) . 5_666
C11 O3 Cu1 119.0(2) . 3_646
C11 O4 Cu1 123.9(2) . 7_566
Cu1 O5 H5A 110.2 . .
Cu1 O5 H5B 109.5 . .
H5A O5 H5B 103.6 . .
O1 C1 O2 124.9(3) . .
O1 C1 C2 117.9(3) . .
O2 C1 C2 117.2(3) . .
C3 C2 C1 120.3(3) . .
C3 C2 C7 120.2(3) . .
C7 C2 C1 119.5(3) . .
C2 C3 H3 120.3 . .
C2 C3 C4 119.3(4) . .
C4 C3 H3 120.3 . .
C3 C4 H4 119.7 . .
C3 C4 C5 120.6(4) . .
C5 C4 H4 119.7 . .
C4 C5 H5 119.8 . .
C6 C5 C4 120.5(3) . .
C6 C5 H5 119.8 . .
C5 C6 C8 120.0(3) . .
C7 C6 C5 118.7(3) . .
C7 C6 C8 121.3(3) . .
C2 C7 H7 119.6 . .
C6 C7 C2 120.7(3) . .
C6 C7 H7 119.6 . .
C8 C8 C6 124.0(2) 2 .
C8 C8 C9 118.8(2) 2 .
C9 C8 C6 117.2(3) . .
C8 C9 H9 119.0 . .
C10 C9 C8 122.0(3) . .
C10 C9 H9 119.0 . .
C9 C10 C11 116.6(3) . .
C10 C10 C9 119.1(2) 2 .
C10 C10 C11 123.6(2) 2 .
O3 C11 C10 117.2(3) . .
O4 C11 O3 126.3(3) . .
O4 C11 C10 116.3(3) . .

loop_
_geom_bond_atom_site_label_1
_geom_bond_atom_site_label_2
_geom_bond_distance
_geom_bond_site_symmetry_2
Cu1 Cu1 2.6236(8) 5_666
Cu1 O1 1.942(2) .
Cu1 O2 1.950(2) 5_666
Cu1 O3 1.986(3) 3_656
Cu1 O4 1.994(2) 7_565
Cu1 O5 2.168(3) .
O1 C1 1.252(5) .
O2 Cu1 1.950(2) 5_666
O2 C1 1.264(4) .
O3 Cu1 1.986(2) 3_646
O3 C11 1.256(4) .
O4 Cu1 1.994(2) 7_566
O4 C11 1.253(4) .
O5 H5A 0.8651 .
O5 H5B 0.8641 .
C1 C2 1.489(5) .
C2 C3 1.374(5) .
C2 C7 1.394(5) .
C3 H3 0.9300 .
C3 C4 1.385(5) .
C4 H4 0.9300 .
C4 C5 1.385(5) .
C5 H5 0.9300 .
C5 C6 1.385(5) .
C6 C7 1.385(5) .
C6 C8 1.502(5) .
C7 H7 0.9300 .
C8 C8 1.387(8) 2
C8 C9 1.402(5) .
C9 H9 0.9300 .
C9 C10 1.389(5) .
C10 C10 1.387(7) 2
C10 C11 1.507(5) .
